data_2223764
loop_
_publ_author_name
'Shahwar, Durre'
'Tahir, M. Nawaz'
'Raza, Muhammad Asam'
'Iqbal, Bushra'
'Naz, Sana'

_publ_section_title
;
 (5<i>Z</i>)-5-(2-Hydroxybenzylidene)-2-thioxo-1,3-thiazolidin-4-one
 methanol hemisolvate
;
_journal_coeditor_code HB5115
_journal_issue 11
_journal_name_full 'Acta Crystallographica Section E'
_journal_page_first o2637
_journal_paper_doi 10.1107/S1600536809039555
_journal_volume 65
_journal_year 2009
_chemical_formula_iupac 'C10 H7 N O2 S2, 0.5C H4 O'
_chemical_formula_moiety 'C10 H7 N O2 S2, 0.5C H4 O'
_chemical_formula_sum 'C10.5 H9 N O2.5 S2'
_chemical_formula_weight 253.33
_chemical_name_systematic
;
(5<i>Z</i>)-5-(2-Hydroxybenzylidene)-2-thioxo-1,3-thiazolidin-4-one methanol
hemisolvate
;
_space_group_IT_number 15
_symmetry_cell_setting monoclinic
_symmetry_space_group_name_Hall '-C 2yc'
_symmetry_space_group_name_H-M 'C 1 2/c 1'
_atom_sites_solution_hydrogens geom
_atom_sites_solution_primary direct
_atom_sites_solution_secondary difmap
_audit_creation_method SHELXL-97
_cell_angle_alpha 90
_cell_angle_beta 108.724(4)
_cell_angle_gamma 90
_cell_formula_units_Z 8
_cell_length_a 20.4859(16)
_cell_length_b 6.4422(4)
_cell_length_c 18.4377(15)
_cell_measurement_reflns_used 2636
_cell_measurement_temperature 296(2)
_cell_measurement_theta_max 27.49
_cell_measurement_theta_min 2.10
_cell_volume 2304.5(3)
_computing_cell_refinement 'SAINT (Bruker, 2007)'
_computing_data_collection 'APEX2 (Bruker, 2007)'
_computing_data_reduction 'SAINT (Bruker, 2007)'
_computing_molecular_graphics 'ORTEP-3 (Farrugia, 1997) and PLATON (Spek, 2009)'
_computing_publication_material
;
WinGX (Farrugia, 1999) and PLATON (Spek, 2009)
;
_computing_structure_refinement 'SHELXL97 (Sheldrick, 2008)'
_computing_structure_solution 'SHELXS97 (Sheldrick, 2008)'
_diffrn_ambient_temperature 296(2)
_diffrn_detector_area_resol_mean 7.50
_diffrn_measured_fraction_theta_full 0.997
_diffrn_measured_fraction_theta_max 0.997
_diffrn_measurement_device_type 'Bruker Kappa APEXII CCD'
_diffrn_measurement_method \w
_diffrn_radiation_monochromator graphite
_diffrn_radiation_source 'fine-focus sealed tube'
_diffrn_radiation_type MoK\a
_diffrn_radiation_wavelength 0.71073
_diffrn_reflns_av_R_equivalents 0.0399
_diffrn_reflns_av_sigmaI/netI 0.0518
_diffrn_reflns_limit_h_max 26
_diffrn_reflns_limit_h_min -22
_diffrn_reflns_limit_k_max 8
_diffrn_reflns_limit_k_min -5
_diffrn_reflns_limit_l_max 22
_diffrn_reflns_limit_l_min -23
_diffrn_reflns_number 11803
_diffrn_reflns_theta_full 27.49
_diffrn_reflns_theta_max 27.49
_diffrn_reflns_theta_min 2.10
_diffrn_standards_number 0
_exptl_absorpt_coefficient_mu 0.448
_exptl_absorpt_correction_T_max 0.947
_exptl_absorpt_correction_T_min 0.925
_exptl_absorpt_correction_type multi-scan
_exptl_absorpt_process_details '(SADABS; Bruker, 2005)'
_exptl_crystal_colour 'light red'
_exptl_crystal_density_diffrn 1.460
_exptl_crystal_density_method 'not measured'
_exptl_crystal_description 'cut needle'
_exptl_crystal_F_000 1048
_exptl_crystal_size_max 0.28
_exptl_crystal_size_mid 0.15
_exptl_crystal_size_min 0.12
_refine_diff_density_max 0.302
_refine_diff_density_min -0.280
_refine_ls_goodness_of_fit_ref 1.028
_refine_ls_hydrogen_treatment mixed
_refine_ls_matrix_type full
_refine_ls_number_parameters 167
_refine_ls_number_reflns 2636
_refine_ls_number_restraints 8
_refine_ls_restrained_S_all 1.027
_refine_ls_R_factor_all 0.0957
_refine_ls_R_factor_gt 0.0441
_refine_ls_shift/su_max 0.000
_refine_ls_shift/su_mean 0.000
_refine_ls_structure_factor_coef Fsqd
_refine_ls_weighting_details 'calc w=1/[\s^2^(Fo^2^)+(0.0357P)^2^+1.2743P] where P=(Fo^2^+2Fc^2^)/3'
_refine_ls_weighting_scheme calc
_refine_ls_wR_factor_gt 0.0858
_refine_ls_wR_factor_ref 0.1006
_reflns_number_gt 1562
_reflns_number_total 2636
_reflns_threshold_expression I>2\s(I)
_cod_data_source_file hb5115.cif
_cod_data_source_block I
_cod_original_sg_symbol_H-M 'C 2/c'
_cod_original_formula_sum 'C10.5 H9 N1 O2.5 S2'
_cod_database_code 2223764
_cod_database_fobs_code 2223764

loop_
_symmetry_equiv_pos_site_id
_symmetry_equiv_pos_as_xyz
1 x,y,z
2 -x,y,1/2-z
3 -x,-y,-z
4 x,-y,1/2+z
5 1/2+x,1/2+y,z
6 1/2-x,1/2+y,1/2-z
7 1/2-x,1/2-y,-z
8 1/2+x,1/2-y,1/2+z

loop_
_atom_site_aniso_label
_atom_site_aniso_U_11
_atom_site_aniso_U_22
_atom_site_aniso_U_33
_atom_site_aniso_U_12
_atom_site_aniso_U_13
_atom_site_aniso_U_23
S1 0.0676(4) 0.0634(4) 0.0594(4) 0.0280(4) 0.0349(4) 0.0186(3)
S2 0.0750(5) 0.0963(6) 0.0837(6) 0.0304(4) 0.0457(4) 0.0451(5)
O1 0.0609(11) 0.0550(11) 0.0805(13) 0.0130(9) 0.0376(10) 0.0213(9)
O2 0.0495(10) 0.0516(10) 0.0591(11) 0.0152(8) 0.0249(9) 0.0124(8)
N1 0.0446(12) 0.0464(11) 0.0511(12) 0.0133(9) 0.0180(10) 0.0116(10)
C1 0.0446(13) 0.0359(12) 0.0364(13) 0.0055(10) 0.0131(10) -0.0019(10)
C2 0.0448(13) 0.0401(13) 0.0433(13) 0.0031(11) 0.0137(11) -0.0050(11)
C3 0.0596(16) 0.0406(13) 0.0448(14) 0.0038(12) 0.0162(12) 0.0050(11)
C4 0.0631(17) 0.0431(14) 0.0490(15) 0.0180(12) 0.0124(13) 0.0002(12)
C5 0.0598(16) 0.0600(16) 0.0560(16) 0.0212(13) 0.0269(13) 0.0061(13)
C6 0.0589(16) 0.0516(15) 0.0481(15) 0.0113(13) 0.0243(12) 0.0067(12)
C7 0.0425(13) 0.0409(13) 0.0439(13) 0.0037(10) 0.0148(11) -0.0049(11)
C8 0.0422(13) 0.0374(12) 0.0387(12) 0.0049(10) 0.0123(10) -0.0002(11)
C9 0.0385(13) 0.0410(13) 0.0394(13) 0.0029(11) 0.0087(11) -0.0007(11)
C10 0.0483(14) 0.0550(15) 0.0468(15) 0.0131(12) 0.0146(12) 0.0081(12)
O11 0.082(7) 0.067(2) 0.049(5) -0.007(2) 0.022(5) -0.0010(19)
C11 0.16(3) 0.063(3) 0.15(3) -0.004(7) 0.10(2) 0.002(8)

loop_
_atom_site_type_symbol
_atom_site_label
_atom_site_fract_x
_atom_site_fract_y
_atom_site_fract_z
_atom_site_U_iso_or_equiv
_atom_site_thermal_displace_type
_atom_site_calc_flag
_atom_site_refinement_flags
_atom_site_occupancy
S S1 0.15938(4) 0.58242(10) -0.00444(4) 0.0600(2) Uani . . 1.000
S S2 0.14589(4) 0.94002(13) -0.11023(5) 0.0802(3) Uani . . 1.000
O O1 0.06021(9) 0.1385(3) 0.18770(11) 0.0619(7) Uani . . 1.000
O O2 0.01091(8) 0.7729(2) 0.06117(9) 0.0516(6) Uani . . 1.000
N N1 0.06936(9) 0.8655(3) -0.02055(10) 0.0467(7) Uani . . 1.000
C C1 0.14189(11) 0.2372(3) 0.12922(12) 0.0389(7) Uani . . 1.000
C C2 0.12016(12) 0.0955(3) 0.17442(12) 0.0428(8) Uani . . 1.000
C C3 0.15870(12) -0.0790(4) 0.20299(13) 0.0485(8) Uani . . 1.000
C C4 0.21827(13) -0.1171(4) 0.18715(13) 0.0531(9) Uani . . 1.000
C C5 0.24140(13) 0.0198(4) 0.14359(14) 0.0566(9) Uani . . 1.000
C C6 0.20350(13) 0.1944(4) 0.11522(13) 0.0512(9) Uani . . 1.000
C C7 0.10043(11) 0.4192(3) 0.10120(12) 0.0422(8) Uani . . 1.000
C C8 0.10408(11) 0.5631(3) 0.05020(12) 0.0396(7) Uani . . 1.000
C C9 0.05620(11) 0.7391(3) 0.03308(12) 0.0405(8) Uani . . 1.000
C C10 0.12115(12) 0.8120(4) -0.04789(13) 0.0502(8) Uani . . 1.000
O O11 -0.0100(5) 0.8280(6) 0.2318(3) 0.066(3) Uani . . 0.500
C C11 0.014(2) 0.6235(11) 0.262(3) 0.112(14) Uani . . 0.500
H H1N 0.04538 0.97578 -0.03643 0.0561 Uiso . . 1.000
H H1O 0.04906 0.03909 0.20888 0.0743 Uiso . . 1.000
H H3 0.14403 -0.17151 0.23327 0.0582 Uiso . . 1.000
H H4 0.24344 -0.23670 0.20598 0.0637 Uiso . . 1.000
H H5 0.28232 -0.00571 0.13348 0.0680 Uiso . . 1.000
H H6 0.21932 0.28673 0.08585 0.0614 Uiso . . 1.000
H H7 0.06521 0.44009 0.12207 0.0507 Uiso . . 1.000
H H11 -0.035(3) 0.804(7) 0.1868(16) 0.0792 Uiso . . 0.500
H H11A -0.012(4) 0.500(7) 0.244(5) 0.1677 Uiso . . 0.500
H H11B 0.019(4) 0.608(13) 0.316(4) 0.1677 Uiso . . 0.500
H H11C 0.058(3) 0.572(11) 0.265(5) 0.1677 Uiso . . 0.500

loop_
_atom_type_symbol
_atom_type_description
_atom_type_scat_dispersion_real
_atom_type_scat_dispersion_imag
_atom_type_scat_source
C C 0.0033 0.0016 'International Tables Vol C Tables 4.2.6.8 and 6.1.1.4'
H H 0.0000 0.0000 'International Tables Vol C Tables 4.2.6.8 and 6.1.1.4'
N N 0.0061 0.0033 'International Tables Vol C Tables 4.2.6.8 and 6.1.1.4'
O O 0.0106 0.0060 'International Tables Vol C Tables 4.2.6.8 and 6.1.1.4'
S S 0.1246 0.1234 'International Tables Vol C Tables 4.2.6.8 and 6.1.1.4'

loop_
_geom_angle_atom_site_label_1
_geom_angle_atom_site_label_2
_geom_angle_atom_site_label_3
_geom_angle_site_symmetry_1
_geom_angle_site_symmetry_2
_geom_angle_site_symmetry_3
_geom_angle
_geom_angle_publ_flag
C8 S1 C10 . . . 92.67(11) no
C2 O1 H1O . . . 109.00 no
C11 O11 H11 . . . 104(4) no
C9 N1 C10 . . . 118.3(2) no
C10 N1 H1N . . . 121.00 no
C9 N1 H1N . . . 121.00 no
C2 C1 C7 . . . 118.7(2) no
C2 C1 C6 . . . 117.4(2) no
C6 C1 C7 . . . 123.9(2) no
O1 C2 C3 . . . 122.6(2) no
O1 C2 C1 . . . 116.96(19) no
C1 C2 C3 . . . 120.4(2) no
C2 C3 C4 . . . 120.5(2) no
C3 C4 C5 . . . 120.6(2) no
C4 C5 C6 . . . 119.3(3) no
C1 C6 C5 . . . 121.8(2) no
C1 C7 C8 . . . 130.9(2) no
S1 C8 C9 . . . 109.51(15) no
C7 C8 C9 . . . 120.2(2) no
S1 C8 C7 . . . 130.34(18) no
N1 C9 C8 . . . 109.96(19) no
O2 C9 C8 . . . 126.50(19) no
O2 C9 N1 . . . 123.54(19) no
S1 C10 S2 . . . 124.08(16) no
S2 C10 N1 . . . 126.4(2) no
S1 C10 N1 . . . 109.52(17) no
C4 C3 H3 . . . 120.00 no
C2 C3 H3 . . . 120.00 no
C3 C4 H4 . . . 120.00 no
C5 C4 H4 . . . 120.00 no
C6 C5 H5 . . . 120.00 no
C4 C5 H5 . . . 120.00 no
C1 C6 H6 . . . 119.00 no
C5 C6 H6 . . . 119.00 no
C1 C7 H7 . . . 115.00 no
C8 C7 H7 . . . 115.00 no
O11 C11 H11A . . . 123(6) no
O11 C11 H11B . . . 113(6) no
O11 C11 H11C . . . 123(6) no
H11A C11 H11B . . . 98(8) no
H11A C11 H11C . . . 98(7) no
H11B C11 H11C . . . 97(8) no

loop_
_geom_bond_atom_site_label_1
_geom_bond_atom_site_label_2
_geom_bond_site_symmetry_1
_geom_bond_site_symmetry_2
_geom_bond_distance
_geom_bond_publ_flag
S1 C8 . . 1.745(2) no
S1 C10 . . 1.744(3) no
S2 C10 . . 1.622(3) no
O1 C2 . . 1.356(3) no
O2 C9 . . 1.219(3) no
O1 H1O . . 0.8200 no
O11 C11 . . 1.45(2) no
O11 H11 . . 0.84(3) no
N1 C9 . . 1.373(3) no
N1 C10 . . 1.357(3) no
N1 H1N . . 0.8600 no
C1 C7 . . 1.443(3) no
C1 C2 . . 1.402(3) no
C1 C6 . . 1.395(4) no
C2 C3 . . 1.378(3) no
C3 C4 . . 1.365(4) no
C4 C5 . . 1.375(4) no
C5 C6 . . 1.372(4) no
C7 C8 . . 1.340(3) no
C8 C9 . . 1.466(3) no
C3 H3 . . 0.9300 no
C4 H4 . . 0.9300 no
C5 H5 . . 0.9300 no
C6 H6 . . 0.9300 no
C7 H7 . . 0.9300 no
C11 H11A . . 0.96(6) no
C11 H11B . . 0.97(9) no
C11 H11C . . 0.95(8) no

loop_
_geom_hbond_atom_site_label_D
_geom_hbond_atom_site_label_H
_geom_hbond_atom_site_label_A
_geom_hbond_site_symmetry_A
_geom_hbond_distance_DH
_geom_hbond_distance_HA
_geom_hbond_distance_DA
_geom_hbond_angle_DHA
_geom_hbond_publ_flag
N1 H1N O2 3_575 0.86 1.95 2.811(2) 173 yes
O1 H1O O11 1_545 0.82 1.95 2.735(7) 159 yes
O1 H1O O11 2_545 0.82 2.06 2.871(7) 169 yes
O11 H11 S2 3_575 0.84(3) 2.80(5) 3.317(8) 122(4) yes
C6 H6 S1 . 0.93 2.57 3.264(3) 132 yes
C4 H4 Cg2 6_545 0.93 2.81 3.599(3) 143 yes

loop_
_geom_torsion_atom_site_label_1
_geom_torsion_atom_site_label_2
_geom_torsion_atom_site_label_3
_geom_torsion_atom_site_label_4
_geom_torsion_site_symmetry_1
_geom_torsion_site_symmetry_2
_geom_torsion_site_symmetry_3
_geom_torsion_site_symmetry_4
_geom_torsion
_geom_torsion_publ_flag
C10 S1 C8 C7 . . . . 179.8(2) no
C10 S1 C8 C9 . . . . 0.0(2) no
C8 S1 C10 S2 . . . . 179.12(17) no
C8 S1 C10 N1 . . . . 0.05(18) no
C10 N1 C9 O2 . . . . -179.9(2) no
C10 N1 C9 C8 . . . . 0.1(3) no
C9 N1 C10 S1 . . . . -0.1(3) no
C9 N1 C10 S2 . . . . -179.14(18) no
C6 C1 C2 O1 . . . . 180.0(2) no
C6 C1 C2 C3 . . . . -0.4(3) no
C7 C1 C2 O1 . . . . 1.1(3) no
C7 C1 C2 C3 . . . . -179.3(2) no
C2 C1 C6 C5 . . . . 0.7(3) no
C7 C1 C6 C5 . . . . 179.5(2) no
C2 C1 C7 C8 . . . . -170.5(2) no
C6 C1 C7 C8 . . . . 10.7(4) no
O1 C2 C3 C4 . . . . 179.1(2) no
C1 C2 C3 C4 . . . . -0.5(3) no
C2 C3 C4 C5 . . . . 1.2(4) no
C3 C4 C5 C6 . . . . -0.8(4) no
C4 C5 C6 C1 . . . . -0.1(4) no
C1 C7 C8 S1 . . . . 2.0(4) no
C1 C7 C8 C9 . . . . -178.2(2) no
S1 C8 C9 O2 . . . . 179.96(19) no
S1 C8 C9 N1 . . . . -0.1(2) no
C7 C8 C9 O2 . . . . 0.1(3) no
C7 C8 C9 N1 . . . . -179.90(19) no
